data_4107111
loop_
_publ_author_name
'Andy M. Chapman'
'Mairi F. Haddow'
'Duncan F. Wass'

_publ_section_title
;
 Frustrated Lewis Pairs beyond the Main Group: Synthesis, Reactivity, and
 Small Molecule Activation with Cationic Zirconocene-Phosphinoaryloxide
 Complexes
;
_journal_name_full 'Journal of the American Chemical Society'
_journal_page_first 18463
_journal_page_last 18478
_journal_paper_doi 10.1021/ja207936p
_journal_volume 133
_journal_year 2011
_chemical_formula_moiety 'C36 H56 La O2 P'
_chemical_formula_sum 'C36 H56 La O2 P'
_chemical_formula_weight 690.69
_chemical_name_systematic
; 
 ? 
;
_space_group_IT_number 14
_symmetry_cell_setting monoclinic
_symmetry_space_group_name_Hall '-P 2yn'
_symmetry_space_group_name_H-M 'P 1 21/n 1'
_atom_sites_solution_hydrogens geom
_atom_sites_solution_primary direct
_atom_sites_solution_secondary difmap
_audit_creation_method SHELXL-97
_cell_angle_alpha 90.00
_cell_angle_beta 93.156(2)
_cell_angle_gamma 90.00
_cell_formula_units_Z 4
_cell_length_a 8.6735(3)
_cell_length_b 22.8862(8)
_cell_length_c 21.9481(8)
_cell_measurement_reflns_used 9804
_cell_measurement_temperature 100(2)
_cell_measurement_theta_max 27.54
_cell_measurement_theta_min 2.48
_cell_volume 4350.2(3)
_computing_cell_refinement 'Bruker Apex II'
_computing_data_collection 'Bruker Apex II'
_computing_data_reduction 'Bruker SAINT'
_computing_molecular_graphics 'Bruker ShelXTL'
_computing_publication_material 'Bruker ShelXTL'
_computing_structure_refinement 'SHELXL-97 (Sheldrick, 2008)'
_computing_structure_solution 'SHELXS-97 (Sheldrick, 2008)'
_diffrn_ambient_temperature 100(2)
_diffrn_measured_fraction_theta_full 0.996
_diffrn_measured_fraction_theta_max 0.996
_diffrn_measurement_device_type 'Bruker Apex II kappa CCD area detector'
_diffrn_measurement_method 'phi and omega scans'
_diffrn_radiation_monochromator graphite
_diffrn_radiation_source 'fine-focus sealed tube'
_diffrn_radiation_type MoK\a
_diffrn_radiation_wavelength 0.71073
_diffrn_reflns_av_R_equivalents 0.0000
_diffrn_reflns_av_sigmaI/netI 0.0218
_diffrn_reflns_limit_h_max 11
_diffrn_reflns_limit_h_min -11
_diffrn_reflns_limit_k_max 29
_diffrn_reflns_limit_k_min 0
_diffrn_reflns_limit_l_max 28
_diffrn_reflns_limit_l_min 0
_diffrn_reflns_number 10002
_diffrn_reflns_theta_full 27.55
_diffrn_reflns_theta_max 27.55
_diffrn_reflns_theta_min 1.29
_exptl_absorpt_coefficient_mu 1.041
_exptl_absorpt_correction_T_max 0.7456
_exptl_absorpt_correction_T_min 0.5969
_exptl_absorpt_correction_type multi-scan
_exptl_absorpt_process_details 'SADABS V2008/1'
_exptl_crystal_colour colourless
_exptl_crystal_density_diffrn 1.055
_exptl_crystal_description block
_exptl_crystal_F_000 1440
_exptl_crystal_size_max 0.48
_exptl_crystal_size_mid 0.41
_exptl_crystal_size_min 0.25
_platon_squeeze_details
;
Disordered solvent is probably toluene
;
_refine_diff_density_max 0.636
_refine_diff_density_min -0.474
_refine_diff_density_rms 0.068
_refine_ls_extinction_method none
_refine_ls_goodness_of_fit_ref 1.034
_refine_ls_hydrogen_treatment constr
_refine_ls_matrix_type full
_refine_ls_number_parameters 376
_refine_ls_number_reflns 10002
_refine_ls_number_restraints 0
_refine_ls_restrained_S_all 1.034
_refine_ls_R_factor_all 0.0269
_refine_ls_R_factor_gt 0.0233
_refine_ls_shift/su_max 0.001
_refine_ls_shift/su_mean 0.000
_refine_ls_structure_factor_coef Fsqd
_refine_ls_weighting_details 'calc w=1/[\s^2^(Fo^2^)+(0.0268P)^2^+3.1815P] where P=(Fo^2^+2Fc^2^)/3'
_refine_ls_weighting_scheme calc
_refine_ls_wR_factor_gt 0.0571
_refine_ls_wR_factor_ref 0.0587
_reflns_number_gt 9011
_reflns_number_total 10002
_reflns_threshold_expression >2sigma(I)
_cod_data_source_file ja207936p_si_017.cif
_cod_data_source_block amc280ringopensqueeze
_cod_database_code 4107111

loop_
_symmetry_equiv_pos_as_xyz
'x, y, z'
'-x+1/2, y+1/2, -z+1/2'
'-x, -y, -z'
'x-1/2, -y-1/2, z-1/2'

loop_
_atom_site_label
_atom_site_type_symbol
_atom_site_fract_x
_atom_site_fract_y
_atom_site_fract_z
_atom_site_U_iso_or_equiv
_atom_site_adp_type
_atom_site_occupancy
_atom_site_symmetry_multiplicity
_atom_site_calc_flag
_atom_site_refinement_flags
La1 La 0.659335(10) 0.121754(4) 0.618020(4) 0.01316(3) Uani 1 1 d .
P1 P 0.64907(5) 0.29093(2) 0.77941(2) 0.02018(10) Uani 1 1 d .
O1 O 0.55528(14) 0.18656(5) 0.69068(6) 0.0210(3) Uani 1 1 d .
O2 O 0.86854(14) 0.17495(6) 0.61036(6) 0.0225(3) Uani 1 1 d .
C1 C 0.4736(2) 0.08652(8) 0.51520(8) 0.0180(3) Uani 1 1 d .
H1 H 0.4392 0.0455 0.5066 0.022 Uiso 1 1 calc R
C2 C 0.3844(2) 0.12938(8) 0.54269(8) 0.0170(3) Uani 1 1 d .
C3 C 0.4556(2) 0.18440(7) 0.53382(8) 0.0180(3) Uani 1 1 d .
C4 C 0.5895(2) 0.17452(8) 0.50067(8) 0.0208(4) Uani 1 1 d .
C5 C 0.6012(2) 0.11366(8) 0.48969(8) 0.0199(4) Uani 1 1 d .
C6 C 0.2365(2) 0.11883(9) 0.57362(9) 0.0246(4) Uani 1 1 d .
H6A H 0.1487 0.1308 0.5464 0.037 Uiso 1 1 calc R
H6B H 0.2369 0.1416 0.6114 0.037 Uiso 1 1 calc R
H6C H 0.2274 0.0772 0.5832 0.037 Uiso 1 1 calc R
C7 C 0.3948(2) 0.24228(8) 0.55436(9) 0.0273(4) Uani 1 1 d .
H7A H 0.4781 0.2712 0.5556 0.041 Uiso 1 1 calc R
H7B H 0.3555 0.2381 0.5952 0.041 Uiso 1 1 calc R
H7C H 0.3110 0.2552 0.5257 0.041 Uiso 1 1 calc R
C8 C 0.7005(2) 0.21942(10) 0.47888(10) 0.0310(5) Uani 1 1 d .
H8A H 0.8065 0.2077 0.4911 0.047 Uiso 1 1 calc R
H8B H 0.6784 0.2574 0.4971 0.047 Uiso 1 1 calc R
H8C H 0.6891 0.2224 0.4343 0.047 Uiso 1 1 calc R
C9 C 0.7242(2) 0.08451(10) 0.45451(9) 0.0295(4) Uani 1 1 d .
H9A H 0.7053 0.0925 0.4109 0.044 Uiso 1 1 calc R
H9B H 0.7216 0.0422 0.4615 0.044 Uiso 1 1 calc R
H9C H 0.8257 0.0999 0.4682 0.044 Uiso 1 1 calc R
C10 C 0.6583(2) -0.00238(7) 0.62951(8) 0.0179(3) Uani 1 1 d .
H10 H 0.6080 -0.0299 0.5991 0.021 Uiso 1 1 calc R
C11 C 0.5950(2) 0.01465(7) 0.68480(8) 0.0182(3) Uani 1 1 d .
C12 C 0.7134(2) 0.04262(7) 0.72119(8) 0.0180(3) Uani 1 1 d .
C13 C 0.84976(19) 0.04197(7) 0.68793(8) 0.0175(3) Uani 1 1 d .
C14 C 0.8154(2) 0.01413(7) 0.63137(8) 0.0171(3) Uani 1 1 d .
C15 C 0.4339(2) -0.00021(9) 0.70253(10) 0.0272(4) Uani 1 1 d .
H15A H 0.3596 0.0097 0.6689 0.041 Uiso 1 1 calc R
H15B H 0.4100 0.0221 0.7389 0.041 Uiso 1 1 calc R
H15C H 0.4276 -0.0421 0.7113 0.041 Uiso 1 1 calc R
C16 C 0.7052(2) 0.06364(9) 0.78599(9) 0.0268(4) Uani 1 1 d .
H16A H 0.5969 0.0666 0.7962 0.040 Uiso 1 1 calc R
H16B H 0.7542 0.1021 0.7902 0.040 Uiso 1 1 calc R
H16C H 0.7591 0.0359 0.8137 0.040 Uiso 1 1 calc R
C17 C 1.0061(2) 0.06344(8) 0.71089(9) 0.0246(4) Uani 1 1 d .
H17A H 1.0677 0.0305 0.7270 0.037 Uiso 1 1 calc R
H17B H 0.9941 0.0922 0.7433 0.037 Uiso 1 1 calc R
H17C H 1.0585 0.0816 0.6773 0.037 Uiso 1 1 calc R
C18 C 0.9266(2) 0.00302(9) 0.58206(9) 0.0256(4) Uani 1 1 d .
H18A H 0.9543 0.0402 0.5634 0.038 Uiso 1 1 calc R
H18B H 0.8778 -0.0226 0.5508 0.038 Uiso 1 1 calc R
H18C H 1.0200 -0.0158 0.5999 0.038 Uiso 1 1 calc R
C19 C 0.4850(2) 0.18843(8) 0.74173(8) 0.0199(4) Uani 1 1 d .
C20 C 0.3661(2) 0.14789(8) 0.75267(9) 0.0240(4) Uani 1 1 d .
H20 H 0.3370 0.1205 0.7216 0.029 Uiso 1 1 calc R
C21 C 0.2914(2) 0.14651(10) 0.80602(10) 0.0313(5) Uani 1 1 d .
H21 H 0.2136 0.1180 0.8116 0.038 Uiso 1 1 calc R
C22 C 0.3288(3) 0.18666(11) 0.85218(11) 0.0407(6) Uani 1 1 d .
H22 H 0.2784 0.1855 0.8895 0.049 Uiso 1 1 calc R
C23 C 0.4399(3) 0.22797(10) 0.84278(10) 0.0352(5) Uani 1 1 d .
H23 H 0.4632 0.2560 0.8738 0.042 Uiso 1 1 calc R
C24 C 0.5207(2) 0.23026(8) 0.78880(9) 0.0231(4) Uani 1 1 d .
C25 C 0.7641(2) 0.30730(8) 0.85233(9) 0.0247(4) Uani 1 1 d .
C26 C 0.8111(3) 0.24860(9) 0.88319(9) 0.0309(5) Uani 1 1 d .
H26A H 0.8582 0.2232 0.8535 0.046 Uiso 1 1 calc R
H26B H 0.7193 0.2295 0.8981 0.046 Uiso 1 1 calc R
H26C H 0.8856 0.2560 0.9175 0.046 Uiso 1 1 calc R
C27 C 0.6792(3) 0.34500(9) 0.89810(9) 0.0315(5) Uani 1 1 d .
H27A H 0.7460 0.3508 0.9351 0.047 Uiso 1 1 calc R
H27B H 0.5842 0.3252 0.9087 0.047 Uiso 1 1 calc R
H27C H 0.6535 0.3830 0.8796 0.047 Uiso 1 1 calc R
C28 C 0.9114(2) 0.34142(9) 0.83764(10) 0.0285(4) Uani 1 1 d .
H28A H 0.8824 0.3770 0.8150 0.043 Uiso 1 1 calc R
H28B H 0.9763 0.3169 0.8128 0.043 Uiso 1 1 calc R
H28C H 0.9690 0.3519 0.8758 0.043 Uiso 1 1 calc R
C29 C 0.5273(2) 0.35328(9) 0.75004(10) 0.0283(4) Uani 1 1 d .
C30 C 0.3899(3) 0.36389(12) 0.79015(12) 0.0431(6) Uani 1 1 d .
H30A H 0.4283 0.3763 0.8310 0.065 Uiso 1 1 calc R
H30B H 0.3305 0.3277 0.7933 0.065 Uiso 1 1 calc R
H30C H 0.3234 0.3945 0.7717 0.065 Uiso 1 1 calc R
C31 C 0.4599(2) 0.33536(9) 0.68603(10) 0.0320(5) Uani 1 1 d .
H31A H 0.4104 0.2970 0.6884 0.048 Uiso 1 1 calc R
H31B H 0.5432 0.3334 0.6577 0.048 Uiso 1 1 calc R
H31C H 0.3834 0.3644 0.6714 0.048 Uiso 1 1 calc R
C32 C 0.6218(3) 0.40969(9) 0.74445(11) 0.0360(5) Uani 1 1 d .
H32A H 0.5565 0.4401 0.7251 0.054 Uiso 1 1 calc R
H32B H 0.7100 0.4022 0.7195 0.054 Uiso 1 1 calc R
H32C H 0.6591 0.4227 0.7852 0.054 Uiso 1 1 calc R
C33 C 0.7857(2) 0.27869(8) 0.72099(8) 0.0201(4) Uani 1 1 d .
H33A H 0.7252 0.2700 0.6825 0.024 Uiso 1 1 calc R
H33B H 0.8402 0.3161 0.7148 0.024 Uiso 1 1 calc R
C34 C 0.9092(2) 0.23094(8) 0.72973(9) 0.0222(4) Uani 1 1 d .
H34A H 0.9640 0.2355 0.7702 0.027 Uiso 1 1 calc R
H34B H 0.8590 0.1921 0.7284 0.027 Uiso 1 1 calc R
C35 C 1.0254(2) 0.23467(8) 0.67976(9) 0.0248(4) Uani 1 1 d .
H35A H 1.0767 0.2733 0.6822 0.030 Uiso 1 1 calc R
H35B H 1.1059 0.2045 0.6876 0.030 Uiso 1 1 calc R
C36 C 0.9538(2) 0.22631(8) 0.61543(9) 0.0225(4) Uani 1 1 d .
H36A H 0.8858 0.2599 0.6047 0.027 Uiso 1 1 calc R
H36B H 1.0367 0.2253 0.5862 0.027 Uiso 1 1 calc R

loop_
_atom_site_aniso_label
_atom_site_aniso_U_11
_atom_site_aniso_U_22
_atom_site_aniso_U_33
_atom_site_aniso_U_23
_atom_site_aniso_U_13
_atom_site_aniso_U_12
La1 0.01414(5) 0.01314(5) 0.01216(5) -0.00155(3) 0.00025(3) 0.00074(3)
P1 0.0220(2) 0.0193(2) 0.0188(2) -0.00787(18) -0.00200(18) 0.00081(17)
O1 0.0221(6) 0.0215(6) 0.0192(6) -0.0073(5) -0.0005(5) 0.0027(5)
O2 0.0202(6) 0.0239(7) 0.0235(7) -0.0016(5) 0.0011(5) -0.0041(5)
C1 0.0218(9) 0.0183(8) 0.0133(8) -0.0033(7) -0.0029(6) 0.0012(7)
C2 0.0164(8) 0.0213(8) 0.0131(8) 0.0003(7) -0.0014(6) 0.0002(6)
C3 0.0214(9) 0.0175(8) 0.0148(8) 0.0009(7) -0.0020(7) 0.0021(7)
C4 0.0211(9) 0.0261(9) 0.0150(9) 0.0043(7) -0.0002(7) -0.0025(7)
C5 0.0200(8) 0.0273(9) 0.0122(8) -0.0009(7) -0.0001(6) 0.0045(7)
C6 0.0182(9) 0.0314(10) 0.0246(10) 0.0020(8) 0.0048(7) -0.0005(7)
C7 0.0377(11) 0.0206(9) 0.0230(10) -0.0028(8) -0.0035(8) 0.0076(8)
C8 0.0301(11) 0.0365(11) 0.0263(11) 0.0098(9) 0.0004(8) -0.0096(9)
C9 0.0287(10) 0.0404(12) 0.0200(10) -0.0019(9) 0.0058(8) 0.0085(9)
C10 0.0211(9) 0.0131(8) 0.0193(9) 0.0008(6) 0.0000(7) 0.0010(6)
C11 0.0180(8) 0.0170(8) 0.0196(9) 0.0029(7) 0.0007(7) -0.0002(6)
C12 0.0204(8) 0.0157(8) 0.0178(9) 0.0020(7) -0.0002(7) 0.0012(6)
C13 0.0172(8) 0.0153(8) 0.0195(9) 0.0022(7) -0.0023(7) 0.0011(6)
C14 0.0193(8) 0.0138(8) 0.0184(9) 0.0019(6) 0.0018(7) 0.0033(6)
C15 0.0218(9) 0.0260(10) 0.0345(11) -0.0004(8) 0.0066(8) -0.0027(8)
C16 0.0313(10) 0.0310(10) 0.0180(9) -0.0022(8) 0.0007(8) 0.0014(8)
C17 0.0193(9) 0.0236(9) 0.0303(11) 0.0034(8) -0.0047(8) -0.0014(7)
C18 0.0278(10) 0.0241(9) 0.0257(10) 0.0025(8) 0.0096(8) 0.0046(8)
C19 0.0178(8) 0.0205(8) 0.0209(9) -0.0061(7) -0.0026(7) 0.0050(7)
C20 0.0216(9) 0.0249(9) 0.0251(10) -0.0099(8) -0.0031(7) 0.0003(7)
C21 0.0261(10) 0.0338(11) 0.0345(12) -0.0094(9) 0.0047(8) -0.0076(8)
C22 0.0414(13) 0.0487(14) 0.0337(13) -0.0192(11) 0.0180(10) -0.0154(11)
C23 0.0385(12) 0.0398(12) 0.0281(11) -0.0180(9) 0.0091(9) -0.0099(10)
C24 0.0229(9) 0.0246(9) 0.0218(10) -0.0094(8) 0.0006(7) -0.0023(7)
C25 0.0318(10) 0.0232(9) 0.0183(9) -0.0061(7) -0.0055(8) -0.0030(8)
C26 0.0407(12) 0.0271(10) 0.0240(11) -0.0033(8) -0.0061(9) -0.0031(9)
C27 0.0420(12) 0.0296(10) 0.0224(10) -0.0108(8) -0.0038(9) -0.0028(9)
C28 0.0317(10) 0.0247(10) 0.0281(11) -0.0059(8) -0.0073(8) -0.0050(8)
C29 0.0321(11) 0.0239(10) 0.0281(11) -0.0108(8) -0.0057(8) 0.0086(8)
C30 0.0386(13) 0.0480(14) 0.0420(14) -0.0196(11) -0.0023(10) 0.0183(11)
C31 0.0341(11) 0.0303(10) 0.0301(11) -0.0106(9) -0.0106(9) 0.0115(9)
C32 0.0492(13) 0.0206(10) 0.0364(12) -0.0079(9) -0.0131(10) 0.0071(9)
C33 0.0213(9) 0.0178(8) 0.0210(9) -0.0050(7) -0.0006(7) -0.0007(7)
C34 0.0215(9) 0.0210(9) 0.0234(10) -0.0048(7) -0.0041(7) 0.0011(7)
C35 0.0164(8) 0.0228(9) 0.0352(11) -0.0037(8) 0.0005(8) -0.0015(7)
C36 0.0183(8) 0.0209(9) 0.0287(10) 0.0010(8) 0.0048(7) -0.0016(7)

loop_
_atom_type_symbol
_atom_type_description
_atom_type_scat_dispersion_real
_atom_type_scat_dispersion_imag
_atom_type_scat_source
C C 0.0033 0.0016 'International Tables Vol C Tables 4.2.6.8 and 6.1.1.4'
H H 0.0000 0.0000 'International Tables Vol C Tables 4.2.6.8 and 6.1.1.4'
O O 0.0106 0.0060 'International Tables Vol C Tables 4.2.6.8 and 6.1.1.4'
P P 0.1023 0.0942 'International Tables Vol C Tables 4.2.6.8 and 6.1.1.4'
La La -0.2871 2.4523 'International Tables Vol C Tables 4.2.6.8 and 6.1.1.4'

loop_
_geom_angle_atom_site_label_1
_geom_angle_atom_site_label_2
_geom_angle_atom_site_label_3
_geom_angle
O2 La1 O1 92.92(5)
O2 La1 C1 122.34(5)
O1 La1 C1 119.45(5)
O2 La1 C14 95.63(5)
O1 La1 C14 132.04(5)
C1 La1 C14 94.78(5)
O2 La1 C2 126.38(5)
O1 La1 C2 90.83(5)
C1 La1 C2 28.82(5)
C14 La1 C2 119.92(5)
O2 La1 C5 93.58(5)
O1 La1 C5 130.47(5)
C1 La1 C5 28.89(5)
C14 La1 C5 95.98(5)
C2 La1 C5 47.70(5)
O2 La1 C10 124.39(5)
O1 La1 C10 123.76(5)
C1 La1 C10 77.36(5)
C14 La1 C10 28.85(5)
C2 La1 C10 96.10(5)
C5 La1 C10 91.23(5)
O2 La1 C13 86.55(5)
O1 La1 C13 105.49(5)
C1 La1 C13 122.43(5)
C14 La1 C13 28.84(5)
C2 La1 C13 142.90(5)
C5 La1 C13 123.89(5)
C10 La1 C13 47.11(5)
O2 La1 C3 98.96(5)
O1 La1 C3 82.99(5)
C1 La1 C3 47.34(5)
C14 La1 C3 141.16(5)
C2 La1 C3 28.85(5)
C5 La1 C3 47.50(5)
C10 La1 C3 123.35(5)
C13 La1 C3 169.75(5)
O2 La1 C4 80.40(5)
O1 La1 C4 105.55(5)
C1 La1 C4 47.20(5)
C14 La1 C4 122.40(5)
C2 La1 C4 47.37(5)
C5 La1 C4 28.70(5)
C10 La1 C4 119.70(5)
C13 La1 C4 146.80(5)
C3 La1 C4 28.65(5)
O2 La1 C12 107.75(5)
O1 La1 C12 85.29(5)
C1 La1 C12 120.30(5)
C14 La1 C12 47.22(5)
C2 La1 C12 125.86(5)
C5 La1 C12 137.86(5)
C10 La1 C12 46.70(5)
C13 La1 C12 28.54(5)
C3 La1 C12 151.29(5)
C4 La1 C12 166.36(5)
O2 La1 C11 133.08(5)
O1 La1 C11 95.52(5)
C1 La1 C11 92.58(5)
C14 La1 C11 47.10(5)
C2 La1 C11 99.58(5)
C5 La1 C11 114.45(5)
C10 La1 C11 28.29(5)
C13 La1 C11 46.75(5)
C3 La1 C11 127.85(5)
C4 La1 C11 139.75(5)
C12 La1 C11 28.10(5)
C24 P1 C33 113.22(8)
C24 P1 C29 106.69(9)
C33 P1 C29 104.64(9)
C24 P1 C25 111.10(9)
C33 P1 C25 107.22(9)
C29 P1 C25 113.93(9)
C19 O1 La1 143.53(11)
C36 O2 La1 154.11(12)
C2 C1 C5 108.99(15)
C2 C1 La1 76.15(10)
C5 C1 La1 76.44(10)
C2 C1 H1 124.8
C5 C1 H1 124.8
La1 C1 H1 124.8
C1 C2 C3 107.82(15)
C1 C2 C6 125.82(16)
C3 C2 C6 126.32(16)
C1 C2 La1 75.03(10)
C3 C2 La1 77.06(10)
C6 C2 La1 116.00(12)
C2 C3 C4 107.61(15)
C2 C3 C7 125.27(17)
C4 C3 C7 127.09(17)
C2 C3 La1 74.09(9)
C4 C3 La1 76.03(10)
C7 C3 La1 117.43(12)
C5 C4 C3 108.12(16)
C5 C4 C8 124.34(17)
C3 C4 C8 127.53(18)
C5 C4 La1 74.13(10)
C3 C4 La1 75.32(10)
C8 C4 La1 117.65(12)
C1 C5 C4 107.45(15)
C1 C5 C9 126.96(17)
C4 C5 C9 125.53(18)
C1 C5 La1 74.67(10)
C4 C5 La1 77.16(10)
C9 C5 La1 116.42(12)
C2 C6 H6A 109.5
C2 C6 H6B 109.5
H6A C6 H6B 109.5
C2 C6 H6C 109.5
H6A C6 H6C 109.5
H6B C6 H6C 109.5
C3 C7 H7A 109.5
C3 C7 H7B 109.5
H7A C7 H7B 109.5
C3 C7 H7C 109.5
H7A C7 H7C 109.5
H7B C7 H7C 109.5
C4 C8 H8A 109.5
C4 C8 H8B 109.5
H8A C8 H8B 109.5
C4 C8 H8C 109.5
H8A C8 H8C 109.5
H8B C8 H8C 109.5
C5 C9 H9A 109.5
C5 C9 H9B 109.5
H9A C9 H9B 109.5
C5 C9 H9C 109.5
H9A C9 H9C 109.5
H9B C9 H9C 109.5
C14 C10 C11 108.70(15)
C14 C10 La1 74.24(10)
C11 C10 La1 78.73(10)
C14 C10 H10 124.9
C11 C10 H10 124.9
La1 C10 H10 124.9
C10 C11 C12 107.75(15)
C10 C11 C15 124.57(16)
C12 C11 C15 127.46(17)
C10 C11 La1 72.98(10)
C12 C11 La1 75.64(10)
C15 C11 La1 121.50(12)
C11 C12 C13 107.60(16)
C11 C12 C16 127.23(17)
C13 C12 C16 124.85(16)
C11 C12 La1 76.26(10)
C13 C12 La1 73.20(10)
C16 C12 La1 121.36(12)
C14 C13 C12 108.33(15)
C14 C13 C17 125.80(17)
C12 C13 C17 125.74(17)
C14 C13 La1 74.23(9)
C12 C13 La1 78.26(10)
C17 C13 La1 117.13(11)
C13 C14 C10 107.61(15)
C13 C14 C18 126.40(16)
C10 C14 C18 125.99(16)
C13 C14 La1 76.93(10)
C10 C14 La1 76.91(10)
C18 C14 La1 113.24(11)
C11 C15 H15A 109.5
C11 C15 H15B 109.5
H15A C15 H15B 109.5
C11 C15 H15C 109.5
H15A C15 H15C 109.5
H15B C15 H15C 109.5
C12 C16 H16A 109.5
C12 C16 H16B 109.5
H16A C16 H16B 109.5
C12 C16 H16C 109.5
H16A C16 H16C 109.5
H16B C16 H16C 109.5
C13 C17 H17A 109.5
C13 C17 H17B 109.5
H17A C17 H17B 109.5
C13 C17 H17C 109.5
H17A C17 H17C 109.5
H17B C17 H17C 109.5
C14 C18 H18A 109.5
C14 C18 H18B 109.5
H18A C18 H18B 109.5
C14 C18 H18C 109.5
H18A C18 H18C 109.5
H18B C18 H18C 109.5
O1 C19 C20 120.16(16)
O1 C19 C24 123.32(17)
C20 C19 C24 116.51(17)
C21 C20 C19 122.88(17)
C21 C20 H20 118.6
C19 C20 H20 118.6
C20 C21 C22 120.3(2)
C20 C21 H21 119.9
C22 C21 H21 119.9
C23 C22 C21 118.9(2)
C23 C22 H22 120.6
C21 C22 H22 120.6
C22 C23 C24 122.46(19)
C22 C23 H23 118.8
C24 C23 H23 118.8
C23 C24 C19 118.97(18)
C23 C24 P1 117.66(14)
C19 C24 P1 123.01(15)
C27 C25 C28 106.44(16)
C27 C25 C26 108.91(17)
C28 C25 C26 109.17(17)
C27 C25 P1 114.64(14)
C28 C25 P1 109.24(13)
C26 C25 P1 108.33(13)
C25 C26 H26A 109.5
C25 C26 H26B 109.5
H26A C26 H26B 109.5
C25 C26 H26C 109.5
H26A C26 H26C 109.5
H26B C26 H26C 109.5
C25 C27 H27A 109.5
C25 C27 H27B 109.5
H27A C27 H27B 109.5
C25 C27 H27C 109.5
H27A C27 H27C 109.5
H27B C27 H27C 109.5
C25 C28 H28A 109.5
C25 C28 H28B 109.5
H28A C28 H28B 109.5
C25 C28 H28C 109.5
H28A C28 H28C 109.5
H28B C28 H28C 109.5
C32 C29 C30 110.24(18)
C32 C29 C31 109.06(18)
C30 C29 C31 107.18(18)
C32 C29 P1 112.03(14)
C30 C29 P1 111.33(16)
C31 C29 P1 106.80(13)
C29 C30 H30A 109.5
C29 C30 H30B 109.5
H30A C30 H30B 109.5
C29 C30 H30C 109.5
H30A C30 H30C 109.5
H30B C30 H30C 109.5
C29 C31 H31A 109.5
C29 C31 H31B 109.5
H31A C31 H31B 109.5
C29 C31 H31C 109.5
H31A C31 H31C 109.5
H31B C31 H31C 109.5
C29 C32 H32A 109.5
C29 C32 H32B 109.5
H32A C32 H32B 109.5
C29 C32 H32C 109.5
H32A C32 H32C 109.5
H32B C32 H32C 109.5
C34 C33 P1 119.99(14)
C34 C33 H33A 107.3
P1 C33 H33A 107.3
C34 C33 H33B 107.3
P1 C33 H33B 107.3
H33A C33 H33B 106.9
C35 C34 C33 110.67(16)
C35 C34 H34A 109.5
C33 C34 H34A 109.5
C35 C34 H34B 109.5
C33 C34 H34B 109.5
H34A C34 H34B 108.1
C36 C35 C34 113.92(15)
C36 C35 H35A 108.8
C34 C35 H35A 108.8
C36 C35 H35B 108.8
C34 C35 H35B 108.8
H35A C35 H35B 107.7
O2 C36 C35 111.64(15)
O2 C36 H36A 109.3
C35 C36 H36A 109.3
O2 C36 H36B 109.3
C35 C36 H36B 109.3
H36A C36 H36B 108.0

loop_
_geom_bond_atom_site_label_1
_geom_bond_atom_site_label_2
_geom_bond_distance
La1 O2 2.1992(13)
La1 O1 2.3908(12)
La1 C1 2.8175(17)
La1 C14 2.8182(16)
La1 C2 2.8316(17)
La1 C5 2.8401(18)
La1 C10 2.8522(17)
La1 C13 2.8526(17)
La1 C3 2.8696(17)
La1 C4 2.8787(18)
La1 C12 2.9174(17)
La1 C11 2.9253(17)
P1 C24 1.799(2)
P1 C33 1.8153(19)
P1 C29 1.869(2)
P1 C25 1.8765(19)
O1 C19 1.306(2)
O2 C36 1.390(2)
C1 C2 1.406(2)
C1 C5 1.411(3)
C1 H1 1.0000
C2 C3 1.421(2)
C2 C6 1.504(2)
C3 C4 1.422(2)
C3 C7 1.504(2)
C4 C5 1.418(3)
C4 C8 1.504(3)
C5 C9 1.507(3)
C6 H6A 0.9800
C6 H6B 0.9800
C6 H6C 0.9800
C7 H7A 0.9800
C7 H7B 0.9800
C7 H7C 0.9800
C8 H8A 0.9800
C8 H8B 0.9800
C8 H8C 0.9800
C9 H9A 0.9800
C9 H9B 0.9800
C9 H9C 0.9800
C10 C14 1.413(2)
C10 C11 1.414(2)
C10 H10 1.0000
C11 C12 1.419(2)
C11 C15 1.510(2)
C12 C13 1.424(2)
C12 C16 1.507(3)
C13 C14 1.412(2)
C13 C17 1.503(2)
C14 C18 1.511(2)
C15 H15A 0.9800
C15 H15B 0.9800
C15 H15C 0.9800
C16 H16A 0.9800
C16 H16B 0.9800
C16 H16C 0.9800
C17 H17A 0.9800
C17 H17B 0.9800
C17 H17C 0.9800
C18 H18A 0.9800
C18 H18B 0.9800
C18 H18C 0.9800
C19 C20 1.418(3)
C19 C24 1.430(2)
C20 C21 1.370(3)
C20 H20 0.9500
C21 C22 1.393(3)
C21 H21 0.9500
C22 C23 1.373(3)
C22 H22 0.9500
C23 C24 1.410(3)
C23 H23 0.9500
C25 C27 1.542(3)
C25 C28 1.547(3)
C25 C26 1.549(3)
C26 H26A 0.9800
C26 H26B 0.9800
C26 H26C 0.9800
C27 H27A 0.9800
C27 H27B 0.9800
C27 H27C 0.9800
C28 H28A 0.9800
C28 H28B 0.9800
C28 H28C 0.9800
C29 C32 1.538(3)
C29 C30 1.539(3)
C29 C31 1.547(3)
C30 H30A 0.9800
C30 H30B 0.9800
C30 H30C 0.9800
C31 H31A 0.9800
C31 H31B 0.9800
C31 H31C 0.9800
C32 H32A 0.9800
C32 H32B 0.9800
C32 H32C 0.9800
C33 C34 1.534(2)
C33 H33A 0.9900
C33 H33B 0.9900
C34 C35 1.533(3)
C34 H34A 0.9900
C34 H34B 0.9900
C35 C36 1.523(3)
C35 H35A 0.9900
C35 H35B 0.9900
C36 H36A 0.9900
C36 H36B 0.9900

loop_
_geom_torsion_atom_site_label_1
_geom_torsion_atom_site_label_2
_geom_torsion_atom_site_label_3
_geom_torsion_atom_site_label_4
_geom_torsion
O2 La1 O1 C19 -136.81(18)
C1 La1 O1 C19 93.10(19)
C14 La1 O1 C19 -36.5(2)
C2 La1 O1 C19 96.69(19)
C5 La1 O1 C19 125.96(18)
C10 La1 O1 C19 -1.2(2)
C13 La1 O1 C19 -49.59(19)
C3 La1 O1 C19 124.51(19)
C4 La1 O1 C19 142.35(18)
C12 La1 O1 C19 -29.23(18)
C11 La1 O1 C19 -3.02(19)
O1 La1 O2 C36 -21.7(3)
C1 La1 O2 C36 106.3(3)
C14 La1 O2 C36 -154.5(3)
C2 La1 O2 C36 71.5(3)
C5 La1 O2 C36 109.2(3)
C10 La1 O2 C36 -156.9(3)
C13 La1 O2 C36 -127.0(3)
C3 La1 O2 C36 61.7(3)
C4 La1 O2 C36 83.6(3)
C12 La1 O2 C36 -107.7(3)
C11 La1 O2 C36 -122.0(3)
O2 La1 C1 C2 -107.79(11)
O1 La1 C1 C2 7.47(12)
C14 La1 C1 C2 152.45(10)
C5 La1 C1 C2 -113.84(15)
C10 La1 C1 C2 129.30(11)
C13 La1 C1 C2 143.68(10)
C3 La1 C1 C2 -37.24(10)
C4 La1 C1 C2 -76.60(11)
C12 La1 C1 C2 110.21(10)
C11 La1 C1 C2 105.29(10)
O2 La1 C1 C5 6.04(12)
O1 La1 C1 C5 121.30(10)
C14 La1 C1 C5 -93.72(10)
C2 La1 C1 C5 113.84(15)
C10 La1 C1 C5 -116.86(11)
C13 La1 C1 C5 -102.49(11)
C3 La1 C1 C5 76.60(11)
C4 La1 C1 C5 37.23(10)
C12 La1 C1 C5 -135.95(10)
C11 La1 C1 C5 -140.87(10)
C5 C1 C2 C3 0.7(2)
La1 C1 C2 C3 70.77(12)
C5 C1 C2 C6 178.37(17)
La1 C1 C2 C6 -111.52(17)
C5 C1 C2 La1 -70.11(12)
O2 La1 C2 C1 92.26(11)
O1 La1 C2 C1 -173.50(10)
C14 La1 C2 C1 -32.13(12)
C5 La1 C2 C1 36.69(10)
C10 La1 C2 C1 -49.41(11)
C13 La1 C2 C1 -55.99(14)
C3 La1 C2 C1 112.73(15)
C4 La1 C2 C1 75.96(11)
C12 La1 C2 C1 -88.71(11)
C11 La1 C2 C1 -77.76(11)
O2 La1 C2 C3 -20.48(12)
O1 La1 C2 C3 73.77(10)
C1 La1 C2 C3 -112.73(15)
C14 La1 C2 C3 -144.86(10)
C5 La1 C2 C3 -76.04(11)
C10 La1 C2 C3 -162.14(10)
C13 La1 C2 C3 -168.72(10)
C4 La1 C2 C3 -36.77(10)
C12 La1 C2 C3 158.56(9)
C11 La1 C2 C3 169.51(10)
O2 La1 C2 C6 -144.82(12)
O1 La1 C2 C6 -50.57(13)
C1 La1 C2 C6 122.93(18)
C14 La1 C2 C6 90.80(13)
C5 La1 C2 C6 159.62(16)
C10 La1 C2 C6 73.52(13)
C13 La1 C2 C6 66.94(16)
C3 La1 C2 C6 -124.34(18)
C4 La1 C2 C6 -161.11(16)
C12 La1 C2 C6 34.22(15)
C11 La1 C2 C6 45.17(13)
C1 C2 C3 C4 -0.10(19)
C6 C2 C3 C4 -177.80(17)
La1 C2 C3 C4 69.28(12)
C1 C2 C3 C7 177.96(17)
C6 C2 C3 C7 0.3(3)
La1 C2 C3 C7 -112.66(17)
C1 C2 C3 La1 -69.38(12)
C6 C2 C3 La1 112.92(18)
O2 La1 C3 C2 163.44(10)
O1 La1 C3 C2 -104.70(10)
C1 La1 C3 C2 37.19(10)
C14 La1 C3 C2 52.69(13)
C5 La1 C3 C2 76.79(11)
C10 La1 C3 C2 21.41(12)
C13 La1 C3 C2 41.5(3)
C4 La1 C3 C2 113.27(15)
C12 La1 C3 C2 -38.08(16)
C11 La1 C3 C2 -13.14(13)
O2 La1 C3 C4 50.16(11)
O1 La1 C3 C4 142.03(11)
C1 La1 C3 C4 -76.08(11)
C14 La1 C3 C4 -60.58(14)
C2 La1 C3 C4 -113.27(15)
C5 La1 C3 C4 -36.48(10)
C10 La1 C3 C4 -91.86(11)
C13 La1 C3 C4 -71.8(3)
C12 La1 C3 C4 -151.35(11)
C11 La1 C3 C4 -126.41(11)
O2 La1 C3 C7 -74.66(14)
O1 La1 C3 C7 17.21(14)
C1 La1 C3 C7 159.10(17)
C14 La1 C3 C7 174.60(12)
C2 La1 C3 C7 121.91(19)
C5 La1 C3 C7 -161.30(17)
C10 La1 C3 C7 143.32(13)
C13 La1 C3 C7 163.4(2)
C4 La1 C3 C7 -124.82(19)
C12 La1 C3 C7 83.83(17)
C11 La1 C3 C7 108.77(14)
C2 C3 C4 C5 -0.5(2)
C7 C3 C4 C5 -178.50(17)
La1 C3 C4 C5 67.47(12)
C2 C3 C4 C8 178.23(17)
C7 C3 C4 C8 0.2(3)
La1 C3 C4 C8 -113.81(19)
C2 C3 C4 La1 -67.96(12)
C7 C3 C4 La1 114.02(18)
O2 La1 C4 C5 116.17(11)
O1 La1 C4 C5 -153.46(10)
C1 La1 C4 C5 -37.49(10)
C14 La1 C4 C5 25.56(12)
C2 La1 C4 C5 -77.08(11)
C10 La1 C4 C5 -8.10(12)
C13 La1 C4 C5 47.89(15)
C3 La1 C4 C5 -114.12(15)
C12 La1 C4 C5 -11.7(3)
C11 La1 C4 C5 -34.56(14)
O2 La1 C4 C3 -129.71(11)
O1 La1 C4 C3 -39.33(11)
C1 La1 C4 C3 76.63(11)
C14 La1 C4 C3 139.68(10)
C2 La1 C4 C3 37.04(10)
C5 La1 C4 C3 114.12(15)
C10 La1 C4 C3 106.02(11)
C13 La1 C4 C3 162.01(10)
C12 La1 C4 C3 102.4(2)
C11 La1 C4 C3 79.56(13)
O2 La1 C4 C8 -4.71(14)
O1 La1 C4 C8 85.67(15)
C1 La1 C4 C8 -158.37(17)
C14 La1 C4 C8 -95.31(15)
C2 La1 C4 C8 162.05(18)
C5 La1 C4 C8 -120.87(19)
C10 La1 C4 C8 -128.98(14)
C13 La1 C4 C8 -72.98(18)
C3 La1 C4 C8 125.0(2)
C12 La1 C4 C8 -132.6(2)
C11 La1 C4 C8 -155.43(13)
C2 C1 C5 C4 -0.9(2)
La1 C1 C5 C4 -70.87(12)
C2 C1 C5 C9 -178.31(17)
La1 C1 C5 C9 111.78(18)
C2 C1 C5 La1 69.92(12)
C3 C4 C5 C1 0.9(2)
C8 C4 C5 C1 -177.89(17)
La1 C4 C5 C1 69.15(12)
C3 C4 C5 C9 178.28(17)
C8 C4 C5 C9 -0.5(3)
La1 C4 C5 C9 -113.45(18)
C3 C4 C5 La1 -68.27(12)
C8 C4 C5 La1 112.97(17)
O2 La1 C5 C1 -174.89(10)
O1 La1 C5 C1 -77.96(12)
C14 La1 C5 C1 89.06(10)
C2 La1 C5 C1 -36.59(10)
C10 La1 C5 C1 60.54(10)
C13 La1 C5 C1 96.87(11)
C3 La1 C5 C1 -76.02(11)
C4 La1 C5 C1 -112.43(15)
C12 La1 C5 C1 63.48(13)
C11 La1 C5 C1 43.83(11)
O2 La1 C5 C4 -62.46(11)
O1 La1 C5 C4 34.46(13)
C1 La1 C5 C4 112.43(15)
C14 La1 C5 C4 -158.51(11)
C2 La1 C5 C4 75.84(11)
C10 La1 C5 C4 172.97(11)
C13 La1 C5 C4 -150.70(10)
C3 La1 C5 C4 36.41(10)
C12 La1 C5 C4 175.90(9)
C11 La1 C5 C4 156.26(10)
O2 La1 C5 C9 61.07(14)
O1 La1 C5 C9 157.99(13)
C1 La1 C5 C9 -124.05(19)
C14 La1 C5 C9 -34.99(15)
C2 La1 C5 C9 -160.64(17)
C10 La1 C5 C9 -63.51(14)
C13 La1 C5 C9 -27.18(16)
C3 La1 C5 C9 159.94(17)
C4 La1 C5 C9 123.5(2)
C12 La1 C5 C9 -60.57(17)
C11 La1 C5 C9 -80.22(15)
O2 La1 C10 C14 5.00(12)
O1 La1 C10 C14 -117.13(10)
C1 La1 C10 C14 125.73(11)
C2 La1 C10 C14 147.76(10)
C5 La1 C10 C14 100.20(10)
C13 La1 C10 C14 -37.65(10)
C3 La1 C10 C14 137.56(10)
C4 La1 C10 C14 104.08(11)
C12 La1 C10 C14 -77.10(11)
C11 La1 C10 C14 -113.33(15)
O2 La1 C10 C11 118.33(10)
O1 La1 C10 C11 -3.80(12)
C1 La1 C10 C11 -120.94(11)
C14 La1 C10 C11 113.33(15)
C2 La1 C10 C11 -98.91(10)
C5 La1 C10 C11 -146.48(10)
C13 La1 C10 C11 75.68(11)
C3 La1 C10 C11 -109.11(10)
C4 La1 C10 C11 -142.59(10)
C12 La1 C10 C11 36.23(10)
C14 C10 C11 C12 0.6(2)
La1 C10 C11 C12 -68.26(12)
C14 C10 C11 C15 -174.18(16)
La1 C10 C11 C15 116.92(17)
C14 C10 C11 La1 68.91(12)
O2 La1 C11 C10 -83.94(11)
O1 La1 C11 C10 176.83(10)
C1 La1 C11 C10 56.91(10)
C14 La1 C11 C10 -37.22(10)
C2 La1 C11 C10 85.04(10)
C5 La1 C11 C10 37.34(11)
C13 La1 C11 C10 -77.08(11)
C3 La1 C11 C10 91.43(11)
C4 La1 C11 C10 54.76(13)
C12 La1 C11 C10 -114.04(15)
O2 La1 C11 C12 30.11(13)
O1 La1 C11 C12 -69.13(10)
C1 La1 C11 C12 170.95(10)
C14 La1 C11 C12 76.83(11)
C2 La1 C11 C12 -160.91(10)
C5 La1 C11 C12 151.39(10)
C10 La1 C11 C12 114.04(15)
C13 La1 C11 C12 36.97(10)
C3 La1 C11 C12 -154.53(10)
C4 La1 C11 C12 168.80(10)
O2 La1 C11 C15 155.51(13)
O1 La1 C11 C15 56.27(14)
C1 La1 C11 C15 -63.64(14)
C14 La1 C11 C15 -157.77(17)
C2 La1 C11 C15 -35.51(15)
C5 La1 C11 C15 -83.21(15)
C10 La1 C11 C15 -120.55(19)
C13 La1 C11 C15 162.37(17)
C3 La1 C11 C15 -29.13(16)
C4 La1 C11 C15 -65.80(17)
C12 La1 C11 C15 125.40(19)
C10 C11 C12 C13 -0.59(19)
C15 C11 C12 C13 174.03(17)
La1 C11 C12 C13 -67.07(12)
C10 C11 C12 C16 -174.37(17)
C15 C11 C12 C16 0.3(3)
La1 C11 C12 C16 119.16(18)
C10 C11 C12 La1 66.47(12)
C15 C11 C12 La1 -118.90(18)
O2 La1 C12 C11 -157.37(10)
O1 La1 C12 C11 111.06(10)
C1 La1 C12 C11 -10.48(12)
C14 La1 C12 C11 -76.33(11)
C2 La1 C12 C11 23.44(12)
C5 La1 C12 C11 -40.53(13)
C10 La1 C12 C11 -36.49(10)
C13 La1 C12 C11 -113.52(15)
C3 La1 C12 C11 44.98(16)
C4 La1 C12 C11 -32.2(3)
O2 La1 C12 C13 -43.86(11)
O1 La1 C12 C13 -135.42(10)
C1 La1 C12 C13 103.04(11)
C14 La1 C12 C13 37.18(10)
C2 La1 C12 C13 136.96(10)
C5 La1 C12 C13 72.99(12)
C10 La1 C12 C13 77.03(11)
C3 La1 C12 C13 158.50(11)
C4 La1 C12 C13 81.4(2)
C11 La1 C12 C13 113.52(15)
O2 La1 C12 C16 77.15(14)
O1 La1 C12 C16 -14.42(14)
C1 La1 C12 C16 -135.96(13)
C14 La1 C12 C16 158.19(17)
C2 La1 C12 C16 -102.04(14)
C5 La1 C12 C16 -166.00(13)
C10 La1 C12 C16 -161.97(17)
C13 La1 C12 C16 121.01(19)
C3 La1 C12 C16 -80.49(17)
C4 La1 C12 C16 -157.64(19)
C11 La1 C12 C16 -125.48(19)
C11 C12 C13 C14 0.32(19)
C16 C12 C13 C14 174.29(16)
La1 C12 C13 C14 -68.82(12)
C11 C12 C13 C17 -175.75(16)
C16 C12 C13 C17 -1.8(3)
La1 C12 C13 C17 115.10(17)
C11 C12 C13 La1 69.14(12)
C16 C12 C13 La1 -116.89(17)
O2 La1 C13 C14 -108.27(10)
O1 La1 C13 C14 159.65(10)
C1 La1 C13 C14 18.36(12)
C2 La1 C13 C14 46.61(14)
C5 La1 C13 C14 -16.27(12)
C10 La1 C13 C14 37.66(10)
C3 La1 C13 C14 14.6(3)
C4 La1 C13 C14 -41.69(15)
C12 La1 C13 C14 113.11(15)
C11 La1 C13 C14 76.74(11)
O2 La1 C13 C12 138.62(10)
O1 La1 C13 C12 46.54(11)
C1 La1 C13 C12 -94.75(11)
C14 La1 C13 C12 -113.11(15)
C2 La1 C13 C12 -66.50(13)
C5 La1 C13 C12 -129.38(10)
C10 La1 C13 C12 -75.45(11)
C3 La1 C13 C12 -98.5(3)
C4 La1 C13 C12 -154.80(10)
C11 La1 C13 C12 -36.37(10)
O2 La1 C13 C17 14.30(13)
O1 La1 C13 C17 -77.78(14)
C1 La1 C13 C17 140.93(13)
C14 La1 C13 C17 122.57(18)
C2 La1 C13 C17 169.18(12)
C5 La1 C13 C17 106.30(14)
C10 La1 C13 C17 160.23(16)
C3 La1 C13 C17 137.2(3)
C4 La1 C13 C17 80.88(16)
C12 La1 C13 C17 -124.32(19)
C11 La1 C13 C17 -160.69(16)
C12 C13 C14 C10 0.07(19)
C17 C13 C14 C10 176.14(16)
La1 C13 C14 C10 -71.49(12)
C12 C13 C14 C18 -179.04(16)
C17 C13 C14 C18 -3.0(3)
La1 C13 C14 C18 109.40(17)
C12 C13 C14 La1 71.56(12)
C17 C13 C14 La1 -112.37(17)
C11 C10 C14 C13 -0.44(19)
La1 C10 C14 C13 71.50(12)
C11 C10 C14 C18 178.67(16)
La1 C10 C14 C18 -109.39(17)
C11 C10 C14 La1 -71.95(12)
O2 La1 C14 C13 72.26(10)
O1 La1 C14 C13 -26.82(13)
C1 La1 C14 C13 -164.53(10)
C2 La1 C14 C13 -149.62(10)
C5 La1 C14 C13 166.48(10)
C10 La1 C14 C13 -111.89(15)
C3 La1 C14 C13 -175.90(9)
C4 La1 C14 C13 154.45(10)
C12 La1 C14 C13 -36.77(10)
C11 La1 C14 C13 -75.44(11)
O2 La1 C14 C10 -175.85(10)
O1 La1 C14 C10 85.06(11)
C1 La1 C14 C10 -52.64(11)
C2 La1 C14 C10 -37.73(12)
C5 La1 C14 C10 -81.64(11)
C13 La1 C14 C10 111.89(15)
C3 La1 C14 C10 -64.01(13)
C4 La1 C14 C10 -93.66(11)
C12 La1 C14 C10 75.12(11)
C11 La1 C14 C10 36.45(10)
O2 La1 C14 C18 -52.02(13)
O1 La1 C14 C18 -151.11(11)
C1 La1 C14 C18 71.19(13)
C2 La1 C14 C18 86.10(13)
C5 La1 C14 C18 42.19(13)
C10 La1 C14 C18 123.83(18)
C13 La1 C14 C18 -124.28(18)
C3 La1 C14 C18 59.82(16)
C4 La1 C14 C18 30.17(14)
C12 La1 C14 C18 -161.05(15)
C11 La1 C14 C18 160.28(16)
La1 O1 C19 C20 -40.2(3)
La1 O1 C19 C24 140.08(16)
O1 C19 C20 C21 177.96(18)
C24 C19 C20 C21 -2.3(3)
C19 C20 C21 C22 1.2(3)
C20 C21 C22 C23 1.0(4)
C21 C22 C23 C24 -1.8(4)
C22 C23 C24 C19 0.6(3)
C22 C23 C24 P1 173.9(2)
O1 C19 C24 C23 -178.86(18)
C20 C19 C24 C23 1.5(3)
O1 C19 C24 P1 8.1(3)
C20 C19 C24 P1 -171.55(14)
C33 P1 C24 C23 163.05(16)
C29 P1 C24 C23 -82.39(18)
C25 P1 C24 C23 42.33(19)
C33 P1 C24 C19 -23.86(19)
C29 P1 C24 C19 90.70(17)
C25 P1 C24 C19 -144.58(16)
C24 P1 C25 C27 -82.30(16)
C33 P1 C25 C27 153.51(15)
C29 P1 C25 C27 38.23(18)
C24 P1 C25 C28 158.37(13)
C33 P1 C25 C28 34.17(15)
C29 P1 C25 C28 -81.11(16)
C24 P1 C25 C26 39.55(17)
C33 P1 C25 C26 -84.65(15)
C29 P1 C25 C26 160.07(14)
C24 P1 C29 C32 175.75(15)
C33 P1 C29 C32 -64.00(16)
C25 P1 C29 C32 52.78(18)
C24 P1 C29 C30 51.79(17)
C33 P1 C29 C30 172.04(15)
C25 P1 C29 C30 -71.17(17)
C24 P1 C29 C31 -64.90(17)
C33 P1 C29 C31 55.35(17)
C25 P1 C29 C31 172.14(14)
C24 P1 C33 C34 -65.59(16)
C29 P1 C33 C34 178.62(14)
C25 P1 C33 C34 57.30(16)
P1 C33 C34 C35 -171.49(12)
C33 C34 C35 C36 -60.9(2)
La1 O2 C36 C35 84.8(3)
C34 C35 C36 O2 -53.3(2)

loop_
_platon_squeeze_void_nr
_platon_squeeze_void_average_x
_platon_squeeze_void_average_y
_platon_squeeze_void_average_z
_platon_squeeze_void_volume
_platon_squeeze_void_count_electrons
_platon_squeeze_void_content
1 -0.034 0.000 0.000 602 238 ' '
2 -0.022 0.500 0.500 602 238 ' '
